data_4088502
loop_
_publ_author_name
'Harisomayajula, N. V. Satyachand'
'Chen, Han-Gung'
'Kuo, Ting-Shen'
'Tsai, Yi-Chou'

_publ_section_title
;
 Reductive Cleavage of Acyl Halides to Carboxylato Alkylidyne Complexes
 from Their Reactions with the Quintuply Bonded Dimolybdenum Amidinate
;
_journal_issue 10
_journal_name_full Organometallics
_journal_page_first 1534
_journal_paper_doi 10.1021/acs.organomet.6b00132
_journal_volume 35
_journal_year 2016
_chemical_formula_moiety 'C132 H166 F4 Mo4 N8 O5'
_chemical_formula_sum 'C132 H166 F4 Mo4 N8 O5'
_chemical_formula_weight 2404.49
_space_group_IT_number 2
_space_group_name_Hall '-P 1'
_space_group_name_H-M_alt 'P -1'
_symmetry_cell_setting triclinic
_symmetry_space_group_name_H-M 'P -1'
_atom_sites_solution_hydrogens geom
_atom_sites_solution_primary direct
_atom_sites_solution_secondary difmap
_audit_creation_method SHELXL-97
_cell_angle_alpha 99.5940(10)
_cell_angle_beta 92.2550(10)
_cell_angle_gamma 107.6240(10)
_cell_formula_units_Z 1
_cell_length_a 11.4489(8)
_cell_length_b 13.0431(8)
_cell_length_c 21.9598(15)
_cell_measurement_reflns_used 9961
_cell_measurement_temperature 200(2)
_cell_measurement_theta_max 24.99
_cell_measurement_theta_min 2.72
_cell_volume 3067.5(4)
_computing_molecular_graphics 'Ortep-3 for Windows (Farrugia, 1997)'
_computing_publication_material 'WinGX publication routines (Farrugia, 1999)'
_computing_structure_refinement 'SHELXL-97 (Sheldrick, 1997)'
_computing_structure_solution 'SHELXS-86 (Sheldrick, 1986)'
_diffrn_ambient_temperature 200(2)
_diffrn_measured_fraction_theta_full 0.979
_diffrn_measured_fraction_theta_max 0.979
_diffrn_measurement_device_type 'Bruker APEX2'
_diffrn_radiation_monochromator graphite
_diffrn_radiation_source 'fine-focus sealed tube'
_diffrn_radiation_type MoK\a
_diffrn_radiation_wavelength 0.71073
_diffrn_reflns_av_R_equivalents 0.0298
_diffrn_reflns_av_sigmaI/netI 0.0404
_diffrn_reflns_limit_h_max 13
_diffrn_reflns_limit_h_min -13
_diffrn_reflns_limit_k_max 15
_diffrn_reflns_limit_k_min -15
_diffrn_reflns_limit_l_max 19
_diffrn_reflns_limit_l_min -26
_diffrn_reflns_number 25071
_diffrn_reflns_theta_full 25.05
_diffrn_reflns_theta_max 25.05
_diffrn_reflns_theta_min 1.67
_exptl_absorpt_coefficient_mu 0.461
_exptl_absorpt_correction_T_max 0.8590
_exptl_absorpt_correction_T_min 0.7888
_exptl_absorpt_correction_type multi-scan
_exptl_crystal_colour brown
_exptl_crystal_density_diffrn 1.302
_exptl_crystal_density_method 'not measured'
_exptl_crystal_description prism
_exptl_crystal_F_000 1258
_exptl_crystal_size_max 0.54
_exptl_crystal_size_mid 0.40
_exptl_crystal_size_min 0.34
_refine_diff_density_max 0.726
_refine_diff_density_min -1.181
_refine_diff_density_rms 0.245
_refine_ls_extinction_method none
_refine_ls_goodness_of_fit_ref 1.163
_refine_ls_hydrogen_treatment constr
_refine_ls_matrix_type full
_refine_ls_number_parameters 680
_refine_ls_number_reflns 10627
_refine_ls_number_restraints 0
_refine_ls_restrained_S_all 1.163
_refine_ls_R_factor_all 0.0500
_refine_ls_R_factor_gt 0.0347
_refine_ls_shift/su_max 0.001
_refine_ls_shift/su_mean 0.000
_refine_ls_structure_factor_coef Fsqd
_refine_ls_weighting_details 'calc w=1/[\s^2^(Fo^2^)+(0.0821P)^2^+0.3640P] where P=(Fo^2^+2Fc^2^)/3'
_refine_ls_weighting_scheme calc
_refine_ls_wR_factor_gt 0.1045
_refine_ls_wR_factor_ref 0.1361
_reflns_number_gt 8880
_reflns_number_total 10627
_reflns_threshold_expression >2sigma(I)
_cod_data_source_file om6b00132_si_003.cif
_cod_data_source_block compound_23
_cod_database_code 4088502

loop_
_symmetry_equiv_pos_as_xyz
'x, y, z'
'-x, -y, -z'

loop_
_atom_site_label
_atom_site_type_symbol
_atom_site_fract_x
_atom_site_fract_y
_atom_site_fract_z
_atom_site_U_iso_or_equiv
_atom_site_adp_type
_atom_site_occupancy
_atom_site_symmetry_multiplicity
_atom_site_calc_flag
_atom_site_refinement_flags
_atom_site_disorder_assembly
_atom_site_disorder_group
C1 C 0.6360(3) 0.0345(3) 0.34123(16) 0.0260(7) Uani 1 1 d . . .
C2 C 0.5996(3) -0.0803(3) 0.32755(18) 0.0362(9) Uani 1 1 d . . .
C3 C 0.6436(4) -0.1414(3) 0.2738(2) 0.0514(12) Uani 1 1 d . . .
H3 H 0.7199 -0.0899 0.2621 0.062 Uiso 1 1 calc R . .
C4 C 0.5443(6) -0.1743(4) 0.2180(2) 0.089(2) Uani 1 1 d . . .
H4A H 0.5712 -0.2146 0.1825 0.134 Uiso 1 1 calc R . .
H4B H 0.5321 -0.1082 0.2070 0.134 Uiso 1 1 calc R . .
H4C H 0.4666 -0.2209 0.2292 0.134 Uiso 1 1 calc R . .
C5 C 0.6754(4) -0.2418(3) 0.2881(3) 0.0617(13) Uani 1 1 d . . .
H5A H 0.7030 -0.2776 0.2511 0.093 Uiso 1 1 calc R . .
H5B H 0.6022 -0.2934 0.3002 0.093 Uiso 1 1 calc R . .
H5C H 0.7412 -0.2184 0.3222 0.093 Uiso 1 1 calc R . .
C6 C 0.5143(4) -0.1386(3) 0.3638(2) 0.0498(11) Uani 1 1 d . . .
H6 H 0.4913 -0.2162 0.3564 0.060 Uiso 1 1 calc R . .
C7 C 0.4642(4) -0.0859(4) 0.4091(2) 0.0565(13) Uani 1 1 d . . .
H7 H 0.4045 -0.1269 0.4321 0.068 Uiso 1 1 calc R . .
C8 C 0.5001(4) 0.0273(3) 0.42189(19) 0.0465(11) Uani 1 1 d . . .
H8 H 0.4650 0.0630 0.4541 0.056 Uiso 1 1 calc R . .
C9 C 0.5864(3) 0.0903(3) 0.38872(17) 0.0324(8) Uani 1 1 d . . .
C10 C 0.6252(4) 0.2140(3) 0.40496(18) 0.0387(9) Uani 1 1 d . . .
H10 H 0.6425 0.2425 0.3656 0.046 Uiso 1 1 calc R . .
C11 C 0.7432(5) 0.2575(4) 0.4477(3) 0.0782(17) Uani 1 1 d . . .
H11A H 0.7682 0.3377 0.4572 0.117 Uiso 1 1 calc R . .
H11B H 0.8081 0.2343 0.4273 0.117 Uiso 1 1 calc R . .
H11C H 0.7300 0.2287 0.4862 0.117 Uiso 1 1 calc R . .
C12 C 0.5286(4) 0.2594(4) 0.4338(2) 0.0630(13) Uani 1 1 d . . .
H12A H 0.5601 0.3396 0.4423 0.095 Uiso 1 1 calc R . .
H12B H 0.5098 0.2331 0.4727 0.095 Uiso 1 1 calc R . .
H12C H 0.4537 0.2348 0.4051 0.095 Uiso 1 1 calc R . .
C13 C 0.6955(3) 0.1471(3) 0.26502(15) 0.0231(7) Uani 1 1 d . . .
H13 H 0.6113 0.1421 0.2586 0.028 Uiso 1 1 calc R . .
C14 C 0.7334(3) 0.2632(3) 0.19065(16) 0.0264(7) Uani 1 1 d . . .
C15 C 0.7112(3) 0.2191(3) 0.12698(17) 0.0346(8) Uani 1 1 d . . .
C16 C 0.7174(4) 0.1054(3) 0.10142(18) 0.0411(9) Uani 1 1 d . . .
H16 H 0.7693 0.0861 0.1326 0.049 Uiso 1 1 calc R . .
C17 C 0.5881(5) 0.0212(4) 0.0943(2) 0.0665(14) Uani 1 1 d . . .
H17A H 0.5929 -0.0519 0.0780 0.100 Uiso 1 1 calc R . .
H17B H 0.5339 0.0402 0.0654 0.100 Uiso 1 1 calc R . .
H17C H 0.5551 0.0218 0.1348 0.100 Uiso 1 1 calc R . .
C18 C 0.7760(5) 0.0984(4) 0.0402(2) 0.0594(13) Uani 1 1 d . . .
H18A H 0.7787 0.0237 0.0266 0.089 Uiso 1 1 calc R . .
H18B H 0.8599 0.1498 0.0462 0.089 Uiso 1 1 calc R . .
H18C H 0.7272 0.1171 0.0087 0.089 Uiso 1 1 calc R . .
C19 C 0.6791(4) 0.2804(4) 0.08708(19) 0.0480(11) Uani 1 1 d . . .
H19 H 0.6624 0.2513 0.0439 0.058 Uiso 1 1 calc R . .
C20 C 0.6712(4) 0.3822(4) 0.1094(2) 0.0570(13) Uani 1 1 d . . .
H20 H 0.6511 0.4239 0.0814 0.068 Uiso 1 1 calc R . .
C21 C 0.6920(4) 0.4245(3) 0.1715(2) 0.0459(10) Uani 1 1 d . . .
H21 H 0.6846 0.4949 0.1861 0.055 Uiso 1 1 calc R . .
C22 C 0.7236(3) 0.3670(3) 0.21394(18) 0.0331(8) Uani 1 1 d . . .
C23 C 0.7425(3) 0.4159(3) 0.28261(18) 0.0373(9) Uani 1 1 d . . .
H23 H 0.7762 0.3684 0.3047 0.045 Uiso 1 1 calc R . .
C24 C 0.6195(4) 0.4161(4) 0.3076(2) 0.0505(11) Uani 1 1 d . . .
H24A H 0.6333 0.4472 0.3521 0.076 Uiso 1 1 calc R . .
H24B H 0.5634 0.3408 0.3010 0.076 Uiso 1 1 calc R . .
H24C H 0.5830 0.4603 0.2857 0.076 Uiso 1 1 calc R . .
C25 C 0.8341(4) 0.5315(3) 0.2973(2) 0.0577(13) Uani 1 1 d . . .
H25A H 0.8434 0.5590 0.3422 0.087 Uiso 1 1 calc R . .
H25B H 0.8037 0.5798 0.2758 0.087 Uiso 1 1 calc R . .
H25C H 0.9140 0.5300 0.2835 0.087 Uiso 1 1 calc R . .
C26 C 1.2503(3) 0.3434(3) 0.25903(16) 0.0249(7) Uani 1 1 d . . .
C27 C 1.2934(3) 0.3131(3) 0.20224(17) 0.0317(8) Uani 1 1 d . . .
C28 C 1.2633(3) 0.1940(3) 0.17100(18) 0.0395(9) Uani 1 1 d . . .
H28 H 1.1845 0.1520 0.1856 0.047 Uiso 1 1 calc R . .
C29 C 1.2453(5) 0.1762(4) 0.1001(2) 0.0669(15) Uani 1 1 d . . .
H29A H 1.2257 0.0980 0.0828 0.100 Uiso 1 1 calc R . .
H29B H 1.3211 0.2172 0.0845 0.100 Uiso 1 1 calc R . .
H29C H 1.1775 0.2019 0.0877 0.100 Uiso 1 1 calc R . .
C30 C 1.3635(4) 0.1494(4) 0.1919(3) 0.0650(14) Uani 1 1 d . . .
H30A H 1.3444 0.0726 0.1718 0.097 Uiso 1 1 calc R . .
H30B H 1.3676 0.1549 0.2371 0.097 Uiso 1 1 calc R . .
H30C H 1.4430 0.1922 0.1804 0.097 Uiso 1 1 calc R . .
C31 C 1.3710(3) 0.3958(3) 0.17582(19) 0.0415(10) Uani 1 1 d . . .
H31 H 1.4020 0.3771 0.1375 0.050 Uiso 1 1 calc R . .
C32 C 1.4030(4) 0.5035(3) 0.2045(2) 0.0453(10) Uani 1 1 d . . .
H32 H 1.4535 0.5587 0.1851 0.054 Uiso 1 1 calc R . .
C33 C 1.3624(3) 0.5322(3) 0.26120(19) 0.0399(9) Uani 1 1 d . . .
H33 H 1.3864 0.6071 0.2808 0.048 Uiso 1 1 calc R . .
C34 C 1.2869(3) 0.4532(3) 0.29027(17) 0.0314(8) Uani 1 1 d . . .
C35 C 1.2509(4) 0.4884(3) 0.35411(18) 0.0378(9) Uani 1 1 d . . .
H35 H 1.1891 0.4233 0.3652 0.045 Uiso 1 1 calc R . .
C36 C 1.1924(4) 0.5799(3) 0.3579(2) 0.0514(11) Uani 1 1 d . . .
H36A H 1.1712 0.5982 0.4003 0.077 Uiso 1 1 calc R . .
H36B H 1.1177 0.5554 0.3290 0.077 Uiso 1 1 calc R . .
H36C H 1.2509 0.6447 0.3469 0.077 Uiso 1 1 calc R . .
C37 C 1.3638(4) 0.5228(4) 0.4019(2) 0.0559(12) Uani 1 1 d . . .
H37A H 1.3401 0.5453 0.4432 0.084 Uiso 1 1 calc R . .
H37B H 1.4279 0.5842 0.3910 0.084 Uiso 1 1 calc R . .
H37C H 1.3954 0.4609 0.4021 0.084 Uiso 1 1 calc R . .
C38 C 1.1870(3) 0.2215(3) 0.33019(16) 0.0261(7) Uani 1 1 d . . .
H38 H 1.2710 0.2425 0.3460 0.031 Uiso 1 1 calc R . .
C39 C 1.1431(3) 0.1107(3) 0.40839(17) 0.0310(8) Uani 1 1 d . . .
C40 C 1.1799(3) 0.1786(3) 0.46709(18) 0.0366(9) Uani 1 1 d . . .
C41 C 1.1824(4) 0.2975(3) 0.47917(19) 0.0500(11) Uani 1 1 d . . .
H41 H 1.2000 0.3256 0.4397 0.060 Uiso 1 1 calc R . .
C42 C 1.0585(6) 0.3055(6) 0.4947(4) 0.132(3) Uani 1 1 d . . .
H42A H 0.9956 0.2591 0.4616 0.197 Uiso 1 1 calc R . .
H42B H 1.0595 0.3817 0.4985 0.197 Uiso 1 1 calc R . .
H42C H 1.0396 0.2808 0.5340 0.197 Uiso 1 1 calc R . .
C43 C 1.2804(5) 0.3712(4) 0.5289(2) 0.0737(16) Uani 1 1 d . . .
H43A H 1.3611 0.3661 0.5185 0.111 Uiso 1 1 calc R . .
H43B H 1.2631 0.3485 0.5689 0.111 Uiso 1 1 calc R . .
H43C H 1.2805 0.4471 0.5318 0.111 Uiso 1 1 calc R . .
C44 C 1.2122(4) 0.1326(4) 0.5155(2) 0.0503(11) Uani 1 1 d . . .
H44 H 1.2382 0.1772 0.5555 0.060 Uiso 1 1 calc R . .
C45 C 1.2074(4) 0.0254(4) 0.5069(2) 0.0586(13) Uani 1 1 d . . .
H45 H 1.2290 -0.0039 0.5409 0.070 Uiso 1 1 calc R . .
C46 C 1.1715(5) -0.0403(4) 0.4493(2) 0.0597(13) Uani 1 1 d . . .
H46 H 1.1684 -0.1149 0.4438 0.072 Uiso 1 1 calc R . .
C47 C 1.1397(4) 0.0010(3) 0.3990(2) 0.0429(10) Uani 1 1 d . . .
C48 C 1.1054(5) -0.0716(3) 0.3351(2) 0.0634(15) Uani 1 1 d . . .
H48 H 1.0403 -0.0496 0.3139 0.076 Uiso 1 1 calc R . .
C49 C 1.2134(7) -0.0499(5) 0.2971(3) 0.092(2) Uani 1 1 d . . .
H49A H 1.1894 -0.0963 0.2558 0.139 Uiso 1 1 calc R . .
H49B H 1.2813 -0.0665 0.3175 0.139 Uiso 1 1 calc R . .
H49C H 1.2399 0.0273 0.2930 0.139 Uiso 1 1 calc R . .
C50 C 1.0519(6) -0.1934(4) 0.3351(3) 0.096(2) Uani 1 1 d . . .
H50A H 0.9815 -0.2061 0.3600 0.144 Uiso 1 1 calc R . .
H50B H 1.1150 -0.2195 0.3529 0.144 Uiso 1 1 calc R . .
H50C H 1.0248 -0.2331 0.2924 0.144 Uiso 1 1 calc R . .
C51 C 0.9398(3) 0.0570(3) 0.23036(16) 0.0255(7) Uani 1 1 d . . .
C52 C 0.9382(3) -0.0358(3) 0.18234(17) 0.0305(8) Uani 1 1 d . . .
C53 C 0.9128(3) -0.1426(3) 0.19410(19) 0.0368(9) Uani 1 1 d . . .
H53 H 0.8960 -0.1558 0.2346 0.044 Uiso 1 1 calc R . .
C54 C 0.9117(4) -0.2289(3) 0.1479(2) 0.0523(12) Uani 1 1 d . . .
H54 H 0.8943 -0.3008 0.1563 0.063 Uiso 1 1 calc R . .
C55 C 0.9361(4) -0.2087(4) 0.0899(2) 0.0561(12) Uani 1 1 d . . .
C56 C 0.9618(4) -0.1066(4) 0.0760(2) 0.0550(12) Uani 1 1 d . . .
H56 H 0.9789 -0.0951 0.0353 0.066 Uiso 1 1 calc R . .
C57 C 0.9626(3) -0.0198(3) 0.12233(18) 0.0383(9) Uani 1 1 d . . .
H57 H 0.9800 0.0516 0.1130 0.046 Uiso 1 1 calc R . .
C58 C 1.0275(3) 0.3702(3) 0.18094(16) 0.0284(8) Uani 1 1 d . . .
C59 C 1.0762(3) 0.4658(3) 0.14959(18) 0.0331(8) Uani 1 1 d . . .
C60 C 1.0896(5) 0.4479(4) 0.0871(2) 0.0562(13) Uani 1 1 d . . .
H60 H 1.0646 0.3752 0.0640 0.067 Uiso 1 1 calc R . .
C61 C 1.1391(6) 0.5352(4) 0.0571(2) 0.0768(17) Uani 1 1 d . . .
H61 H 1.1463 0.5236 0.0137 0.092 Uiso 1 1 calc R . .
C62 C 1.1770(5) 0.6377(4) 0.0923(2) 0.0656(15) Uani 1 1 d . . .
C63 C 1.1637(4) 0.6598(3) 0.1531(2) 0.0549(12) Uani 1 1 d . . .
H63 H 1.1887 0.7331 0.1754 0.066 Uiso 1 1 calc R . .
C64 C 1.1125(4) 0.5724(3) 0.1825(2) 0.0448(10) Uani 1 1 d . . .
H64 H 1.1022 0.5858 0.2255 0.054 Uiso 1 1 calc R . .
C65 C 0.6006(15) 0.5952(12) 0.0063(8) 0.119(5) Uiso 0.50 1 d P A 1
H65A H 0.6752 0.5783 0.0197 0.143 Uiso 0.50 1 calc PR A 1
H65B H 0.6119 0.6153 -0.0351 0.143 Uiso 0.50 1 calc PR A 1
C65' C 0.5012(14) 0.5893(12) 0.0423(7) 0.111(5) Uiso 0.50 1 d P A 2
H65C H 0.4232 0.6046 0.0338 0.133 Uiso 0.50 1 calc PR A 2
H65D H 0.4994 0.5683 0.0836 0.133 Uiso 0.50 1 calc PR A 2
C66 C 0.5934(9) 0.6842(7) 0.0468(4) 0.150(3) Uiso 1 1 d . . .
H66A H 0.6679 0.7462 0.0473 0.225 Uiso 1 1 calc R A 1
H66B H 0.5859 0.6669 0.0885 0.225 Uiso 1 1 calc R A 1
H66C H 0.5211 0.7034 0.0336 0.225 Uiso 1 1 calc R A 1
N1 N 0.7301(2) 0.0957(2) 0.30702(12) 0.0228(6) Uani 1 1 d . . .
N2 N 0.7756(2) 0.2043(2) 0.23250(12) 0.0226(6) Uani 1 1 d . . .
N3 N 1.1571(2) 0.2619(2) 0.28282(13) 0.0238(6) Uani 1 1 d . . .
N4 N 1.1023(3) 0.1519(2) 0.35660(13) 0.0260(6) Uani 1 1 d . . .
O1 O 1.0095(2) 0.27500(18) 0.15283(11) 0.0330(6) Uani 1 1 d . . .
O2 O 1.0091(2) 0.38922(18) 0.23864(11) 0.0296(5) Uani 1 1 d . . .
O3 O 0.5000 0.5000 0.0000 0.128(3) Uiso 1 2 d S . .
Mo1 Mo 0.91827(2) 0.10979(2) 0.317842(13) 0.02113(10) Uani 1 1 d . . .
Mo2 Mo 0.96579(2) 0.21688(2) 0.249273(13) 0.02098(10) Uani 1 1 d . . .
F1 F 0.9341(3) -0.2936(2) 0.04448(14) 0.0925(11) Uani 1 1 d . . .
F2 F 1.2280(4) 0.7243(2) 0.06392(17) 0.1070(13) Uani 1 1 d . . .

loop_
_atom_site_aniso_label
_atom_site_aniso_U_11
_atom_site_aniso_U_22
_atom_site_aniso_U_33
_atom_site_aniso_U_23
_atom_site_aniso_U_13
_atom_site_aniso_U_12
C1 0.0211(17) 0.0313(18) 0.0247(18) 0.0096(15) 0.0004(14) 0.0048(14)
C2 0.037(2) 0.0319(19) 0.034(2) 0.0078(16) 0.0060(17) 0.0009(16)
C3 0.065(3) 0.0217(18) 0.057(3) 0.0029(18) 0.023(2) -0.0021(18)
C4 0.167(7) 0.064(4) 0.040(3) 0.000(3) 0.002(4) 0.047(4)
C5 0.053(3) 0.041(2) 0.089(4) 0.014(2) 0.019(3) 0.008(2)
C6 0.053(3) 0.036(2) 0.048(3) 0.0118(19) 0.014(2) -0.0082(19)
C7 0.052(3) 0.056(3) 0.048(3) 0.013(2) 0.023(2) -0.007(2)
C8 0.044(2) 0.055(3) 0.034(2) 0.0078(19) 0.0160(19) 0.005(2)
C9 0.0271(19) 0.043(2) 0.0262(19) 0.0086(16) 0.0029(15) 0.0082(16)
C10 0.048(2) 0.039(2) 0.032(2) 0.0061(17) 0.0140(18) 0.0177(18)
C11 0.052(3) 0.052(3) 0.110(5) -0.019(3) -0.013(3) 0.006(2)
C12 0.056(3) 0.066(3) 0.076(4) 0.013(3) 0.020(3) 0.030(2)
C13 0.0199(17) 0.0257(16) 0.0242(18) 0.0039(14) 0.0011(14) 0.0085(13)
C14 0.0196(17) 0.0321(18) 0.031(2) 0.0125(15) 0.0043(14) 0.0086(14)
C15 0.032(2) 0.047(2) 0.029(2) 0.0104(17) 0.0055(16) 0.0173(17)
C16 0.051(3) 0.051(2) 0.024(2) 0.0016(17) -0.0013(18) 0.025(2)
C17 0.072(4) 0.052(3) 0.066(3) -0.001(2) 0.011(3) 0.012(2)
C18 0.074(3) 0.075(3) 0.035(2) 0.000(2) 0.009(2) 0.037(3)
C19 0.060(3) 0.068(3) 0.028(2) 0.019(2) 0.006(2) 0.033(2)
C20 0.075(3) 0.072(3) 0.049(3) 0.038(2) 0.012(2) 0.046(3)
C21 0.054(3) 0.039(2) 0.055(3) 0.019(2) 0.010(2) 0.0247(19)
C22 0.030(2) 0.0337(19) 0.041(2) 0.0140(17) 0.0073(17) 0.0132(16)
C23 0.041(2) 0.0298(19) 0.043(2) 0.0028(17) -0.0008(18) 0.0172(17)
C24 0.053(3) 0.061(3) 0.042(3) 0.006(2) 0.007(2) 0.026(2)
C25 0.053(3) 0.037(2) 0.077(3) -0.006(2) 0.004(2) 0.014(2)
C26 0.0152(16) 0.0286(17) 0.0292(19) 0.0070(15) -0.0008(14) 0.0035(13)
C27 0.0214(18) 0.0364(19) 0.034(2) 0.0061(16) 0.0011(15) 0.0053(15)
C28 0.034(2) 0.041(2) 0.038(2) -0.0026(18) 0.0132(18) 0.0072(17)
C29 0.070(3) 0.066(3) 0.047(3) -0.013(2) 0.020(3) 0.006(3)
C30 0.052(3) 0.050(3) 0.096(4) 0.002(3) 0.014(3) 0.025(2)
C31 0.034(2) 0.053(2) 0.038(2) 0.0107(19) 0.0121(18) 0.0115(18)
C32 0.035(2) 0.041(2) 0.055(3) 0.020(2) 0.012(2) -0.0029(17)
C33 0.036(2) 0.0278(19) 0.051(3) 0.0083(18) 0.0031(19) 0.0016(16)
C34 0.0261(19) 0.0284(18) 0.038(2) 0.0081(16) 0.0016(16) 0.0052(14)
C35 0.039(2) 0.0275(18) 0.040(2) 0.0015(16) 0.0023(18) 0.0021(16)
C36 0.062(3) 0.043(2) 0.050(3) -0.002(2) 0.007(2) 0.023(2)
C37 0.056(3) 0.053(3) 0.050(3) 0.003(2) -0.005(2) 0.009(2)
C38 0.0223(18) 0.0248(16) 0.0293(19) 0.0005(15) -0.0027(15) 0.0076(14)
C39 0.0236(18) 0.0359(19) 0.034(2) 0.0111(16) -0.0009(15) 0.0077(15)
C40 0.037(2) 0.045(2) 0.030(2) 0.0113(17) 0.0031(17) 0.0129(17)
C41 0.072(3) 0.050(2) 0.029(2) 0.0036(19) -0.002(2) 0.024(2)
C42 0.074(4) 0.102(5) 0.212(9) -0.030(6) -0.018(5) 0.054(4)
C43 0.088(4) 0.057(3) 0.062(3) -0.013(3) -0.009(3) 0.016(3)
C44 0.055(3) 0.065(3) 0.033(2) 0.016(2) -0.003(2) 0.018(2)
C45 0.063(3) 0.068(3) 0.053(3) 0.031(3) -0.010(2) 0.024(2)
C46 0.070(3) 0.046(2) 0.066(3) 0.018(2) -0.021(3) 0.022(2)
C47 0.042(2) 0.036(2) 0.053(3) 0.0159(19) -0.011(2) 0.0145(18)
C48 0.093(4) 0.032(2) 0.063(3) -0.001(2) -0.033(3) 0.028(2)
C49 0.149(6) 0.066(4) 0.054(3) -0.012(3) -0.009(4) 0.036(4)
C50 0.117(5) 0.033(3) 0.127(6) 0.001(3) -0.054(4) 0.023(3)
C51 0.0192(17) 0.0304(17) 0.0263(18) 0.0049(14) 0.0002(14) 0.0074(14)
C52 0.0270(19) 0.0297(18) 0.032(2) -0.0037(15) 0.0008(15) 0.0098(15)
C53 0.038(2) 0.0324(19) 0.038(2) -0.0007(17) -0.0013(17) 0.0123(16)
C54 0.060(3) 0.030(2) 0.064(3) -0.004(2) 0.002(2) 0.018(2)
C55 0.062(3) 0.050(3) 0.048(3) -0.019(2) 0.003(2) 0.023(2)
C56 0.065(3) 0.067(3) 0.031(2) -0.004(2) 0.009(2) 0.024(2)
C57 0.038(2) 0.042(2) 0.035(2) 0.0028(18) 0.0052(18) 0.0137(17)
C58 0.0242(18) 0.039(2) 0.0261(19) 0.0097(16) 0.0026(15) 0.0132(15)
C59 0.033(2) 0.0306(19) 0.038(2) 0.0127(16) 0.0083(17) 0.0094(15)
C60 0.085(4) 0.046(2) 0.035(2) 0.011(2) 0.014(2) 0.014(2)
C61 0.120(5) 0.062(3) 0.051(3) 0.027(3) 0.034(3) 0.019(3)
C62 0.093(4) 0.051(3) 0.060(3) 0.036(3) 0.025(3) 0.018(3)
C63 0.068(3) 0.034(2) 0.066(3) 0.021(2) 0.017(3) 0.013(2)
C64 0.058(3) 0.038(2) 0.042(2) 0.0146(19) 0.014(2) 0.0164(19)
N1 0.0207(14) 0.0234(13) 0.0224(15) 0.0042(12) 0.0025(12) 0.0044(11)
N2 0.0226(14) 0.0254(14) 0.0212(15) 0.0043(12) 0.0016(12) 0.0097(11)
N3 0.0203(14) 0.0205(13) 0.0280(16) 0.0025(12) 0.0012(12) 0.0038(11)
N4 0.0266(15) 0.0246(14) 0.0270(16) 0.0072(12) -0.0015(12) 0.0077(12)
O1 0.0391(15) 0.0255(13) 0.0320(14) 0.0046(11) 0.0077(11) 0.0065(11)
O2 0.0332(14) 0.0271(12) 0.0291(14) 0.0066(10) 0.0059(11) 0.0094(10)
Mo1 0.02091(17) 0.01947(16) 0.02260(18) 0.00480(12) 0.00131(12) 0.00538(12)
Mo2 0.02068(17) 0.02071(16) 0.02144(18) 0.00428(12) 0.00243(12) 0.00609(12)
F1 0.135(3) 0.0686(19) 0.066(2) -0.0339(16) 0.008(2) 0.0464(19)
F2 0.167(4) 0.0655(19) 0.100(3) 0.0582(19) 0.061(3) 0.025(2)

loop_
_atom_type_symbol
_atom_type_description
_atom_type_scat_dispersion_real
_atom_type_scat_dispersion_imag
_atom_type_scat_source
C C 0.0033 0.0016 'International Tables Vol C Tables 4.2.6.8 and 6.1.1.4'
H H 0.0000 0.0000 'International Tables Vol C Tables 4.2.6.8 and 6.1.1.4'
N N 0.0061 0.0033 'International Tables Vol C Tables 4.2.6.8 and 6.1.1.4'
O O 0.0106 0.0060 'International Tables Vol C Tables 4.2.6.8 and 6.1.1.4'
Cl Cl 0.1484 0.1585 'International Tables Vol C Tables 4.2.6.8 and 6.1.1.4'
Mo Mo -1.6832 0.6857 'International Tables Vol C Tables 4.2.6.8 and 6.1.1.4'
F F 0.0171 0.0103 'International Tables Vol C Tables 4.2.6.8 and 6.1.1.4'

loop_
_geom_angle_atom_site_label_1
_geom_angle_atom_site_label_2
_geom_angle_atom_site_label_3
_geom_angle
_geom_angle_site_symmetry_1
_geom_angle_site_symmetry_3
C2 C1 C9 121.3(3) . .
C2 C1 N1 118.7(3) . .
C9 C1 N1 120.0(3) . .
C1 C2 C6 118.1(3) . .
C1 C2 C3 122.0(3) . .
C6 C2 C3 119.8(3) . .
C2 C3 C5 114.0(4) . .
C2 C3 C4 108.3(4) . .
C5 C3 C4 111.1(4) . .
C2 C3 H3 107.8 . .
C5 C3 H3 107.8 . .
C4 C3 H3 107.8 . .
C3 C4 H4A 109.5 . .
C3 C4 H4B 109.5 . .
H4A C4 H4B 109.5 . .
C3 C4 H4C 109.5 . .
H4A C4 H4C 109.5 . .
H4B C4 H4C 109.5 . .
C3 C5 H5A 109.5 . .
C3 C5 H5B 109.5 . .
H5A C5 H5B 109.5 . .
C3 C5 H5C 109.5 . .
H5A C5 H5C 109.5 . .
H5B C5 H5C 109.5 . .
C7 C6 C2 121.3(4) . .
C7 C6 H6 119.3 . .
C2 C6 H6 119.3 . .
C6 C7 C8 120.0(4) . .
C6 C7 H7 120.0 . .
C8 C7 H7 120.0 . .
C7 C8 C9 121.7(4) . .
C7 C8 H8 119.2 . .
C9 C8 H8 119.2 . .
C8 C9 C1 117.6(3) . .
C8 C9 C10 120.1(3) . .
C1 C9 C10 122.3(3) . .
C9 C10 C11 110.3(3) . .
C9 C10 C12 114.4(3) . .
C11 C10 C12 109.4(4) . .
C9 C10 H10 107.5 . .
C11 C10 H10 107.5 . .
C12 C10 H10 107.5 . .
C10 C11 H11A 109.5 . .
C10 C11 H11B 109.5 . .
H11A C11 H11B 109.5 . .
C10 C11 H11C 109.5 . .
H11A C11 H11C 109.5 . .
H11B C11 H11C 109.5 . .
C10 C12 H12A 109.5 . .
C10 C12 H12B 109.5 . .
H12A C12 H12B 109.5 . .
C10 C12 H12C 109.5 . .
H12A C12 H12C 109.5 . .
H12B C12 H12C 109.5 . .
N2 C13 N1 121.4(3) . .
N2 C13 H13 119.3 . .
N1 C13 H13 119.3 . .
C15 C14 C22 121.1(3) . .
C15 C14 N2 119.4(3) . .
C22 C14 N2 119.3(3) . .
C19 C15 C14 118.5(3) . .
C19 C15 C16 119.8(3) . .
C14 C15 C16 121.6(3) . .
C15 C16 C18 113.3(3) . .
C15 C16 C17 110.0(3) . .
C18 C16 C17 110.5(4) . .
C15 C16 H16 107.6 . .
C18 C16 H16 107.6 . .
C17 C16 H16 107.6 . .
C16 C17 H17A 109.5 . .
C16 C17 H17B 109.5 . .
H17A C17 H17B 109.5 . .
C16 C17 H17C 109.5 . .
H17A C17 H17C 109.5 . .
H17B C17 H17C 109.5 . .
C16 C18 H18A 109.5 . .
C16 C18 H18B 109.5 . .
H18A C18 H18B 109.5 . .
C16 C18 H18C 109.5 . .
H18A C18 H18C 109.5 . .
H18B C18 H18C 109.5 . .
C20 C19 C15 120.7(4) . .
C20 C19 H19 119.7 . .
C15 C19 H19 119.7 . .
C21 C20 C19 120.6(4) . .
C21 C20 H20 119.7 . .
C19 C20 H20 119.7 . .
C20 C21 C22 121.5(4) . .
C20 C21 H21 119.2 . .
C22 C21 H21 119.2 . .
C21 C22 C14 117.6(4) . .
C21 C22 C23 119.6(3) . .
C14 C22 C23 122.8(3) . .
C22 C23 C25 112.8(3) . .
C22 C23 C24 110.6(3) . .
C25 C23 C24 109.9(3) . .
C22 C23 H23 107.8 . .
C25 C23 H23 107.8 . .
C24 C23 H23 107.8 . .
C23 C24 H24A 109.5 . .
C23 C24 H24B 109.5 . .
H24A C24 H24B 109.5 . .
C23 C24 H24C 109.5 . .
H24A C24 H24C 109.5 . .
H24B C24 H24C 109.5 . .
C23 C25 H25A 109.5 . .
C23 C25 H25B 109.5 . .
H25A C25 H25B 109.5 . .
C23 C25 H25C 109.5 . .
H25A C25 H25C 109.5 . .
H25B C25 H25C 109.5 . .
C27 C26 C34 121.4(3) . .
C27 C26 N3 119.0(3) . .
C34 C26 N3 119.3(3) . .
C26 C27 C31 118.1(3) . .
C26 C27 C28 121.8(3) . .
C31 C27 C28 120.0(3) . .
C27 C28 C30 109.3(3) . .
C27 C28 C29 113.4(4) . .
C30 C28 C29 110.9(4) . .
C27 C28 H28 107.7 . .
C30 C28 H28 107.7 . .
C29 C28 H28 107.7 . .
C28 C29 H29A 109.5 . .
C28 C29 H29B 109.5 . .
H29A C29 H29B 109.5 . .
C28 C29 H29C 109.5 . .
H29A C29 H29C 109.5 . .
H29B C29 H29C 109.5 . .
C28 C30 H30A 109.5 . .
C28 C30 H30B 109.5 . .
H30A C30 H30B 109.5 . .
C28 C30 H30C 109.5 . .
H30A C30 H30C 109.5 . .
H30B C30 H30C 109.5 . .
C32 C31 C27 121.0(4) . .
C32 C31 H31 119.5 . .
C27 C31 H31 119.5 . .
C31 C32 C33 120.5(3) . .
C31 C32 H32 119.8 . .
C33 C32 H32 119.8 . .
C32 C33 C34 121.1(3) . .
C32 C33 H33 119.5 . .
C34 C33 H33 119.5 . .
C33 C34 C26 117.8(3) . .
C33 C34 C35 118.9(3) . .
C26 C34 C35 123.2(3) . .
C34 C35 C36 113.9(3) . .
C34 C35 C37 109.7(3) . .
C36 C35 C37 110.2(3) . .
C34 C35 H35 107.6 . .
C36 C35 H35 107.6 . .
C37 C35 H35 107.6 . .
C35 C36 H36A 109.5 . .
C35 C36 H36B 109.5 . .
H36A C36 H36B 109.5 . .
C35 C36 H36C 109.5 . .
H36A C36 H36C 109.5 . .
H36B C36 H36C 109.5 . .
C35 C37 H37A 109.5 . .
C35 C37 H37B 109.5 . .
H37A C37 H37B 109.5 . .
C35 C37 H37C 109.5 . .
H37A C37 H37C 109.5 . .
H37B C37 H37C 109.5 . .
N3 C38 N4 121.8(3) . .
N3 C38 H38 119.1 . .
N4 C38 H38 119.1 . .
C47 C39 C40 121.0(3) . .
C47 C39 N4 118.4(3) . .
C40 C39 N4 120.5(3) . .
C44 C40 C39 117.6(4) . .
C44 C40 C41 120.0(4) . .
C39 C40 C41 122.4(3) . .
C42 C41 C43 109.8(5) . .
C42 C41 C40 110.4(4) . .
C43 C41 C40 114.2(4) . .
C42 C41 H41 107.3 . .
C43 C41 H41 107.3 . .
C40 C41 H41 107.3 . .
C41 C42 H42A 109.5 . .
C41 C42 H42B 109.5 . .
H42A C42 H42B 109.5 . .
C41 C42 H42C 109.5 . .
H42A C42 H42C 109.5 . .
H42B C42 H42C 109.5 . .
C41 C43 H43A 109.5 . .
C41 C43 H43B 109.5 . .
H43A C43 H43B 109.5 . .
C41 C43 H43C 109.5 . .
H43A C43 H43C 109.5 . .
H43B C43 H43C 109.5 . .
C45 C44 C40 121.7(4) . .
C45 C44 H44 119.1 . .
C40 C44 H44 119.1 . .
C44 C45 C46 120.2(4) . .
C44 C45 H45 119.9 . .
C46 C45 H45 119.9 . .
C45 C46 C47 120.8(4) . .
C45 C46 H46 119.6 . .
C47 C46 H46 119.6 . .
C46 C47 C39 118.6(4) . .
C46 C47 C48 120.0(4) . .
C39 C47 C48 121.4(3) . .
C49 C48 C47 110.4(4) . .
C49 C48 C50 110.6(5) . .
C47 C48 C50 115.0(4) . .
C49 C48 H48 106.8 . .
C47 C48 H48 106.8 . .
C50 C48 H48 106.8 . .
C48 C49 H49A 109.5 . .
C48 C49 H49B 109.5 . .
H49A C49 H49B 109.5 . .
C48 C49 H49C 109.5 . .
H49A C49 H49C 109.5 . .
H49B C49 H49C 109.5 . .
C48 C50 H50A 109.5 . .
C48 C50 H50B 109.5 . .
H50A C50 H50B 109.5 . .
C48 C50 H50C 109.5 . .
H50A C50 H50C 109.5 . .
H50B C50 H50C 109.5 . .
C52 C51 Mo1 147.4(3) . .
C52 C51 Mo2 145.3(3) . .
Mo1 C51 Mo2 67.25(10) . .
C57 C52 C53 117.7(3) . .
C57 C52 C51 119.9(3) . .
C53 C52 C51 122.4(3) . .
C54 C53 C52 121.3(4) . .
C54 C53 H53 119.4 . .
C52 C53 H53 119.4 . .
C55 C54 C53 118.7(4) . .
C55 C54 H54 120.6 . .
C53 C54 H54 120.6 . .
F1 C55 C56 118.9(4) . .
F1 C55 C54 118.7(4) . .
C56 C55 C54 122.4(4) . .
C55 C56 C57 119.0(4) . .
C55 C56 H56 120.5 . .
C57 C56 H56 120.5 . .
C56 C57 C52 120.9(4) . .
C56 C57 H57 119.5 . .
C52 C57 H57 119.5 . .
O1 C58 O2 120.7(3) . .
O1 C58 C59 121.0(3) . .
O2 C58 C59 118.3(3) . .
C60 C59 C64 119.0(4) . .
C60 C59 C58 119.6(3) . .
C64 C59 C58 121.4(4) . .
C59 C60 C61 120.8(4) . .
C59 C60 H60 119.6 . .
C61 C60 H60 119.6 . .
C62 C61 C60 117.5(5) . .
C62 C61 H61 121.3 . .
C60 C61 H61 121.3 . .
C63 C62 C61 124.0(4) . .
C63 C62 F2 117.6(4) . .
C61 C62 F2 118.4(5) . .
C62 C63 C64 118.1(4) . .
C62 C63 H63 120.9 . .
C64 C63 H63 120.9 . .
C59 C64 C63 120.5(4) . .
C59 C64 H64 119.8 . .
C63 C64 H64 119.8 . .
C66 C65 O3 116.2(12) . .
C66 C65 H65A 108.2 . .
O3 C65 H65A 108.2 . .
C66 C65 H65B 108.2 . .
O3 C65 H65B 108.2 . .
H65A C65 H65B 107.4 . .
C66 C65' O3 120.2(12) . .
C66 C65' H65C 107.3 . .
O3 C65' H65C 107.3 . .
C66 C65' H65D 107.3 . .
O3 C65' H65D 107.3 . .
H65C C65' H65D 106.9 . .
C65' C66 C65 62.2(9) . .
C65' C66 H66A 171.2 . .
C65 C66 H66A 109.5 . .
C65' C66 H66B 72.4 . .
C65 C66 H66B 109.5 . .
H66A C66 H66B 109.5 . .
C65' C66 H66C 77.3 . .
C65 C66 H66C 109.5 . .
H66A C66 H66C 109.5 . .
H66B C66 H66C 109.5 . .
C13 N1 C1 118.0(3) . .
C13 N1 Mo1 117.0(2) . .
C1 N1 Mo1 125.0(2) . .
C13 N2 C14 118.5(3) . .
C13 N2 Mo2 118.4(2) . .
C14 N2 Mo2 122.9(2) . .
C38 N3 C26 119.7(3) . .
C38 N3 Mo2 118.6(2) . .
C26 N3 Mo2 121.4(2) . .
C38 N4 C39 118.3(3) . .
C38 N4 Mo1 116.2(2) . .
C39 N4 Mo1 125.5(2) . .
C58 O1 Mo2 87.4(2) . .
C58 O2 Mo2 94.6(2) . .
C65' O3 C65' 180.0(15) . 2_665
C65' O3 C65 61.1(9) . .
C65' O3 C65 118.9(9) 2_665 .
C65' O3 C65 118.9(9) . 2_665
C65' O3 C65 61.1(9) 2_665 2_665
C65 O3 C65 180.0(14) . 2_665
C51 Mo1 N1 98.69(12) . .
C51 Mo1 N4 99.21(12) . .
N1 Mo1 N4 161.71(11) . .
C51 Mo1 Mo2 56.43(9) . .
N1 Mo1 Mo2 93.02(7) . .
N4 Mo1 Mo2 93.75(7) . .
C51 Mo2 N2 95.74(11) . .
C51 Mo2 N3 95.46(11) . .
N2 Mo2 N3 166.38(10) . .
C51 Mo2 Mo1 56.32(10) . .
N2 Mo2 Mo1 90.14(7) . .
N3 Mo2 Mo1 89.64(7) . .
C51 Mo2 O2 161.27(11) . .
N2 Mo2 O2 86.81(9) . .
N3 Mo2 O2 85.07(9) . .
Mo1 Mo2 O2 142.37(6) . .
C51 Mo2 O1 104.25(11) . .
N2 Mo2 O1 91.07(9) . .
N3 Mo2 O1 93.65(9) . .
Mo1 Mo2 O1 160.54(6) . .
O2 Mo2 O1 57.08(8) . .

loop_
_geom_bond_atom_site_label_1
_geom_bond_atom_site_label_2
_geom_bond_distance
_geom_bond_site_symmetry_2
C1 C2 1.403(5) .
C1 C9 1.410(5) .
C1 N1 1.450(4) .
C2 C6 1.406(5) .
C2 C3 1.503(5) .
C3 C5 1.537(6) .
C3 C4 1.549(7) .
C3 H3 1.0000 .
C4 H4A 0.9800 .
C4 H4B 0.9800 .
C4 H4C 0.9800 .
C5 H5A 0.9800 .
C5 H5B 0.9800 .
C5 H5C 0.9800 .
C6 C7 1.360(6) .
C6 H6 0.9500 .
C7 C8 1.383(6) .
C7 H7 0.9500 .
C8 C9 1.395(5) .
C8 H8 0.9500 .
C9 C10 1.513(5) .
C10 C11 1.512(6) .
C10 C12 1.516(5) .
C10 H10 1.0000 .
C11 H11A 0.9800 .
C11 H11B 0.9800 .
C11 H11C 0.9800 .
C12 H12A 0.9800 .
C12 H12B 0.9800 .
C12 H12C 0.9800 .
C13 N2 1.312(4) .
C13 N1 1.340(4) .
C13 H13 0.9500 .
C14 C15 1.402(5) .
C14 C22 1.404(5) .
C14 N2 1.447(4) .
C15 C19 1.388(5) .
C15 C16 1.520(5) .
C16 C18 1.527(5) .
C16 C17 1.536(6) .
C16 H16 1.0000 .
C17 H17A 0.9800 .
C17 H17B 0.9800 .
C17 H17C 0.9800 .
C18 H18A 0.9800 .
C18 H18B 0.9800 .
C18 H18C 0.9800 .
C19 C20 1.368(6) .
C19 H19 0.9500 .
C20 C21 1.367(6) .
C20 H20 0.9500 .
C21 C22 1.390(5) .
C21 H21 0.9500 .
C22 C23 1.516(5) .
C23 C25 1.527(5) .
C23 C24 1.532(5) .
C23 H23 1.0000 .
C24 H24A 0.9800 .
C24 H24B 0.9800 .
C24 H24C 0.9800 .
C25 H25A 0.9800 .
C25 H25B 0.9800 .
C25 H25C 0.9800 .
C26 C27 1.398(5) .
C26 C34 1.409(5) .
C26 N3 1.443(4) .
C27 C31 1.400(5) .
C27 C28 1.518(5) .
C28 C30 1.522(6) .
C28 C29 1.532(6) .
C28 H28 1.0000 .
C29 H29A 0.9800 .
C29 H29B 0.9800 .
C29 H29C 0.9800 .
C30 H30A 0.9800 .
C30 H30B 0.9800 .
C30 H30C 0.9800 .
C31 C32 1.370(5) .
C31 H31 0.9500 .
C32 C33 1.380(6) .
C32 H32 0.9500 .
C33 C34 1.393(5) .
C33 H33 0.9500 .
C34 C35 1.514(5) .
C35 C36 1.528(5) .
C35 C37 1.536(6) .
C35 H35 1.0000 .
C36 H36A 0.9800 .
C36 H36B 0.9800 .
C36 H36C 0.9800 .
C37 H37A 0.9800 .
C37 H37B 0.9800 .
C37 H37C 0.9800 .
C38 N3 1.319(4) .
C38 N4 1.337(4) .
C38 H38 0.9500 .
C39 C47 1.399(5) .
C39 C40 1.405(5) .
C39 N4 1.454(4) .
C40 C44 1.393(5) .
C40 C41 1.520(5) .
C41 C42 1.502(7) .
C41 C43 1.509(6) .
C41 H41 1.0000 .
C42 H42A 0.9800 .
C42 H42B 0.9800 .
C42 H42C 0.9800 .
C43 H43A 0.9800 .
C43 H43B 0.9800 .
C43 H43C 0.9800 .
C44 C45 1.363(6) .
C44 H44 0.9500 .
C45 C46 1.375(7) .
C45 H45 0.9500 .
C46 C47 1.389(6) .
C46 H46 0.9500 .
C47 C48 1.519(6) .
C48 C49 1.502(8) .
C48 C50 1.519(6) .
C48 H48 1.0000 .
C49 H49A 0.9800 .
C49 H49B 0.9800 .
C49 H49C 0.9800 .
C50 H50A 0.9800 .
C50 H50B 0.9800 .
C50 H50C 0.9800 .
C51 C52 1.462(5) .
C51 Mo1 1.981(3) .
C51 Mo2 1.984(3) .
C52 C57 1.394(5) .
C52 C53 1.405(5) .
C53 C54 1.379(5) .
C53 H53 0.9500 .
C54 C55 1.366(6) .
C54 H54 0.9500 .
C55 F1 1.355(5) .
C55 C56 1.364(6) .
C56 C57 1.388(6) .
C56 H56 0.9500 .
C57 H57 0.9500 .
C58 O1 1.243(4) .
C58 O2 1.288(4) .
C58 C59 1.495(5) .
C59 C60 1.377(6) .
C59 C64 1.386(5) .
C60 C61 1.393(6) .
C60 H60 0.9500 .
C61 C62 1.360(7) .
C61 H61 0.9500 .
C62 C63 1.344(7) .
C62 F2 1.366(5) .
C63 C64 1.390(5) .
C63 H63 0.9500 .
C64 H64 0.9500 .
C65 C66 1.366(16) .
C65 O3 1.397(15) .
C65 H65A 0.9900 .
C65 H65B 0.9900 .
C65' C66 1.348(14) .
C65' O3 1.359(15) .
C65' H65C 0.9900 .
C65' H65D 0.9900 .
C66 H66A 0.9800 .
C66 H66B 0.9800 .
C66 H66C 0.9800 .
N1 Mo1 2.107(3) .
N2 Mo2 2.145(3) .
N3 Mo2 2.153(3) .
N4 Mo1 2.114(3) .
O1 Mo2 2.387(2) .
O2 Mo2 2.205(2) .
O3 C65' 1.359(15) 2_665
O3 C65 1.397(15) 2_665
Mo1 Mo2 2.1954(4) .
